data_4325825
loop_
_publ_author_name
'Zheng Wei'
'Jen-Hsien Yang'
'Volodimir D. Vreshch'
'Alexander V. Zabula'
'Alexander S. Filatov'
'Evgeny V. Dikarev'

_publ_contact_author_address
;
Department of Chemistry
University at Albany
1400 Washington ave
Albany NY 12222
USA
;
_publ_contact_author_email dikarev@albany.edu
_publ_contact_author_fax 518-442-3462
_publ_contact_author_name
;
Dikarev, Evgeny V. 
;
_publ_contact_author_phone 518-442-4401
_publ_section_title
;
 Homoleptic Tetranuclear Complexes of Divalent Tin and Lead Tetraolates
;
_journal_name_full 'Inorganic Chemistry'
_journal_page_first 7295
_journal_page_last 7300
_journal_paper_doi 10.1021/ic200890h
_journal_volume 50
_journal_year 2011
_chemical_formula_moiety 'C10 H4 F12 O8 Pb4, 0.5(C6 H5 Cl)'
_chemical_formula_sum 'C13 H6.5 Cl0.5 F12 O8 Pb4'
_chemical_formula_weight 1365.17
_chemical_name_systematic
; 
 Bis(1,1,1,5,5,5-hexafluoropentane-2,2,4,4-tetraolate)-
 tetralead(II), chlorobenzene adduct
;
_space_group_IT_number 14
_symmetry_cell_setting monoclinic
_symmetry_Int_Tables_number 14
_symmetry_space_group_name_Hall '-P 2yn'
_symmetry_space_group_name_H-M 'P 1 21/n 1'
_atom_sites_solution_hydrogens geom
_atom_sites_solution_primary direct
_atom_sites_solution_secondary difmap
_audit_creation_method SHELXL-97
_cell_angle_alpha 90.00
_cell_angle_beta 93.3870(10)
_cell_angle_gamma 90.00
_cell_formula_units_Z 8
_cell_length_a 10.8813(6)
_cell_length_b 27.3449(16)
_cell_length_c 15.7652(9)
_cell_measurement_reflns_used 9568
_cell_measurement_temperature 100(2)
_cell_measurement_theta_max 28.22
_cell_measurement_theta_min 2.34
_cell_volume 4682.7(5)
_computing_cell_refinement 'SAINT Ver. 6.22  (Bruker-AXS, 2003)'
_computing_data_collection 'SMART Ver. 5.622 (Bruker-AXS, 2003)'
_computing_data_reduction 'SAINT Ver. 6.22'
_computing_molecular_graphics 'SHELXTL Ver. 6.14'
_computing_publication_material 'SHELXTL Ver. 6.14'
_computing_structure_refinement 'SHELXTL Ver. 6.14'
_computing_structure_solution 'SHELXTL Ver. 6.14 (Bruker-AXS, 2003)'
_diffrn_ambient_temperature 100(2)
_diffrn_measured_fraction_theta_full 0.998
_diffrn_measured_fraction_theta_max 0.942
_diffrn_measurement_device_type 'Bruker SMART APEX CCD area-detector'
_diffrn_measurement_method '0.30\% \w scans'
_diffrn_radiation_monochromator graphite
_diffrn_radiation_source 'fine-focus sealed tube'
_diffrn_radiation_type Mo-K\a
_diffrn_radiation_wavelength 0.71073
_diffrn_reflns_av_R_equivalents 0.0404
_diffrn_reflns_av_sigmaI/netI 0.0412
_diffrn_reflns_limit_h_max 14
_diffrn_reflns_limit_h_min -13
_diffrn_reflns_limit_k_max 35
_diffrn_reflns_limit_k_min -36
_diffrn_reflns_limit_l_max 20
_diffrn_reflns_limit_l_min -21
_diffrn_reflns_number 40393
_diffrn_reflns_theta_full 25.00
_diffrn_reflns_theta_max 28.30
_diffrn_reflns_theta_min 1.49
_diffrn_standards_number 0
_exptl_absorpt_coefficient_mu 28.867
_exptl_absorpt_correction_T_max 0.1604
_exptl_absorpt_correction_T_min 0.0521
_exptl_absorpt_correction_type multi-scan
_exptl_absorpt_process_details
;
SADABS  (Bruker-AXS, 2003)
;
_exptl_crystal_colour colorless
_exptl_crystal_density_diffrn 3.873
_exptl_crystal_description plate
_exptl_crystal_F_000 4744
_exptl_crystal_size_max 0.25
_exptl_crystal_size_mid 0.12
_exptl_crystal_size_min 0.10
_refine_diff_density_max 3.891
_refine_diff_density_min -1.981
_refine_diff_density_rms 0.294
_refine_ls_extinction_method none
_refine_ls_goodness_of_fit_ref 1.030
_refine_ls_hydrogen_treatment noref
_refine_ls_matrix_type full
_refine_ls_number_parameters 676
_refine_ls_number_reflns 10973
_refine_ls_number_restraints 0
_refine_ls_restrained_S_all 1.030
_refine_ls_R_factor_all 0.0396
_refine_ls_R_factor_gt 0.0299
_refine_ls_shift/su_max 0.002
_refine_ls_shift/su_mean 0.000
_refine_ls_structure_factor_coef Fsqd
_refine_ls_weighting_details 'calc w=1/[\s^2^(Fo^2^)+(0.0331P)^2^+0.0000P] where P=(Fo^2^+2Fc^2^)/3'
_refine_ls_weighting_scheme calc
_refine_ls_wR_factor_gt 0.0670
_refine_ls_wR_factor_ref 0.0706
_reflns_number_gt 9126
_reflns_number_total 10973
_reflns_threshold_expression I>2\s(I)
_cod_data_source_file ic200890h_si_001_1.cif
_cod_data_source_block Pb4(hfpt)2,0.5(C6H5Cl)_(2,0.5(C6H5Cl))
_cod_original_sg_symbol_Hall '-P 2yn      '
_cod_original_sg_symbol_H-M 'P 1 21/n 1 '
_cod_database_code 4325825

loop_
_symmetry_equiv_pos_as_xyz
'x, y, z'
'-x+1/2, y+1/2, -z+1/2'
'-x, -y, -z'
'x-1/2, -y-1/2, z-1/2'

loop_
_atom_site_label
_atom_site_type_symbol
_atom_site_fract_x
_atom_site_fract_y
_atom_site_fract_z
_atom_site_U_iso_or_equiv
_atom_site_adp_type
_atom_site_occupancy
_atom_site_symmetry_multiplicity
_atom_site_calc_flag
_atom_site_refinement_flags
Pb1 Pb 0.35384(2) 0.793171(8) 0.854333(15) 0.01279(6) Uani 1 1 d .
Pb2 Pb 0.17577(2) 0.794281(8) 0.637901(15) 0.01175(6) Uani 1 1 d .
Pb3 Pb 0.27034(2) 0.926599(8) 0.620604(15) 0.01350(6) Uani 1 1 d .
Pb4 Pb 0.27347(2) 0.927417(8) 0.867003(15) 0.01247(6) Uani 1 1 d .
Pb5 Pb 0.40891(2) 1.178962(8) 0.702124(15) 0.01094(6) Uani 1 1 d .
Pb6 Pb 0.43592(2) 1.045477(8) 0.764986(15) 0.01134(6) Uani 1 1 d .
Pb7 Pb 0.08249(2) 1.040961(8) 0.738003(15) 0.01118(6) Uani 1 1 d .
Pb8 Pb 0.09319(2) 1.174513(8) 0.799564(15) 0.01197(6) Uani 1 1 d .
O1 O 0.3749(4) 0.79133(15) 0.7105(3) 0.0110(9) Uani 1 1 d .
O2 O 0.3441(4) 0.84919(15) 0.6069(3) 0.0155(10) Uani 1 1 d .
O3 O 0.3929(4) 0.92771(15) 0.7423(3) 0.0137(10) Uani 1 1 d .
O4 O 0.4387(4) 0.86915(16) 0.8419(3) 0.0175(10) Uani 1 1 d .
O5 O 0.1404(4) 0.78977(15) 0.7807(3) 0.0118(9) Uani 1 1 d .
O6 O 0.1185(4) 0.87278(16) 0.6592(3) 0.0180(10) Uani 1 1 d .
O7 O 0.1974(4) 0.84993(16) 0.8739(3) 0.0191(11) Uani 1 1 d .
O8 O 0.1320(4) 0.93522(15) 0.7552(3) 0.0136(10) Uani 1 1 d .
O9 O 0.3915(4) 1.10007(15) 0.6549(3) 0.0139(10) Uani 1 1 d .
O10 O 0.2526(4) 1.03803(15) 0.6583(3) 0.0146(10) Uani 1 1 d .
O11 O 0.2034(4) 1.18142(15) 0.6629(3) 0.0145(10) Uani 1 1 d .
O12 O 0.0695(4) 1.12000(16) 0.6861(3) 0.0175(10) Uani 1 1 d .
O13 O 0.4470(4) 1.12220(15) 0.8191(3) 0.0154(10) Uani 1 1 d .
O14 O 0.2625(4) 1.04052(15) 0.8398(3) 0.0141(10) Uani 1 1 d .
O15 O 0.3004(4) 1.18040(16) 0.8357(3) 0.0151(10) Uani 1 1 d .
O16 O 0.1142(4) 1.09818(15) 0.8543(3) 0.0148(10) Uani 1 1 d .
C1 C 0.5041(6) 0.7925(2) 0.5948(5) 0.0180(15) Uani 1 1 d .
C2 C 0.4333(6) 0.8244(2) 0.6571(4) 0.0144(14) Uani 1 1 d .
C3 C 0.5290(6) 0.8588(2) 0.7043(4) 0.0131(13) Uani 1 1 d .
H3A H 0.5954 0.8382 0.7310 0.016 Uiso 1 1 calc R
H3B H 0.5666 0.8795 0.6612 0.016 Uiso 1 1 calc R
C4 C 0.4816(6) 0.8928(2) 0.7731(4) 0.0146(14) Uani 1 1 d .
C5 C 0.5937(6) 0.9236(2) 0.8054(5) 0.0185(15) Uani 1 1 d .
C6 C 0.0310(6) 0.8005(2) 0.9039(5) 0.0184(15) Uani 1 1 d .
C7 C 0.0970(6) 0.8268(2) 0.8326(4) 0.0147(14) Uani 1 1 d .
C8 C 0.0063(6) 0.8626(2) 0.7878(4) 0.0145(14) Uani 1 1 d .
H8A H -0.0308 0.8826 0.8319 0.017 Uiso 1 1 calc R
H8B H -0.0609 0.8432 0.7592 0.017 Uiso 1 1 calc R
C9 C 0.0568(6) 0.8978(2) 0.7214(4) 0.0134(13) Uani 1 1 d .
C10 C -0.0543(6) 0.9230(2) 0.6745(4) 0.0162(14) Uani 1 1 d .
C11 C 0.3641(6) 1.0479(2) 0.5369(4) 0.0132(13) Uani 1 1 d .
C12 C 0.2978(6) 1.0750(2) 0.6072(4) 0.0137(14) Uani 1 1 d .
C13 C 0.2005(6) 1.1084(2) 0.5650(4) 0.0150(14) Uani 1 1 d .
H13A H 0.1381 1.0876 0.5342 0.018 Uiso 1 1 calc R
H13B H 0.2403 1.1284 0.5220 0.018 Uiso 1 1 calc R
C14 C 0.1326(6) 1.1435(2) 0.6241(4) 0.0140(13) Uani 1 1 d .
C15 C 0.0308(6) 1.1696(2) 0.5664(4) 0.0158(14) Uani 1 1 d .
C16 C 0.4712(6) 1.1751(2) 0.9350(4) 0.0134(13) Uani 1 1 d .
C17 C 0.3773(6) 1.1451(2) 0.8786(4) 0.0117(13) Uani 1 1 d .
C18 C 0.3116(6) 1.1096(2) 0.9376(4) 0.0125(13) Uani 1 1 d .
H18A H 0.3754 1.0896 0.9686 0.015 Uiso 1 1 calc R
H18B H 0.2708 1.1294 0.9804 0.015 Uiso 1 1 calc R
C19 C 0.2147(6) 1.0745(2) 0.8956(4) 0.0148(14) Uani 1 1 d .
C20 C 0.1581(6) 1.0442(2) 0.9664(4) 0.0158(14) Uani 1 1 d .
F1 F 0.4260(4) 0.76137(13) 0.5531(2) 0.0203(9) Uani 1 1 d .
F2 F 0.5923(4) 0.76492(13) 0.6353(3) 0.0231(9) Uani 1 1 d .
F3 F 0.5596(4) 0.81896(14) 0.5368(3) 0.0248(10) Uani 1 1 d .
F4 F 0.6874(4) 0.89653(15) 0.8380(3) 0.0317(11) Uani 1 1 d .
F5 F 0.6366(4) 0.95308(14) 0.7471(3) 0.0240(10) Uani 1 1 d .
F6 F 0.5608(4) 0.95335(13) 0.8709(2) 0.0211(9) Uani 1 1 d .
F7 F 0.1064(4) 0.76796(14) 0.9442(2) 0.0218(9) Uani 1 1 d .
F8 F -0.0685(4) 0.77496(14) 0.8727(3) 0.0246(9) Uani 1 1 d .
F9 F -0.0079(4) 0.83120(14) 0.9626(3) 0.0281(10) Uani 1 1 d .
F10 F -0.1353(4) 0.89121(14) 0.6382(3) 0.0270(10) Uani 1 1 d .
F11 F -0.0187(4) 0.95260(13) 0.6121(2) 0.0208(9) Uani 1 1 d .
F12 F -0.1171(4) 0.95113(14) 0.7271(3) 0.0237(9) Uani 1 1 d .
F13 F 0.4503(4) 1.01716(13) 0.5720(2) 0.0181(8) Uani 1 1 d .
F14 F 0.4228(4) 1.07843(13) 0.4855(2) 0.0216(9) Uani 1 1 d .
F15 F 0.2870(4) 1.02106(14) 0.4863(2) 0.0224(9) Uani 1 1 d .
F16 F 0.0789(4) 1.19767(14) 0.5056(2) 0.0219(9) Uani 1 1 d .
F17 F -0.0477(4) 1.13828(14) 0.5273(3) 0.0250(10) Uani 1 1 d .
F18 F -0.0366(4) 1.20039(13) 0.6125(3) 0.0195(9) Uani 1 1 d .
F19 F 0.5316(4) 1.20832(13) 0.8886(2) 0.0179(8) Uani 1 1 d .
F20 F 0.5577(4) 1.14682(14) 0.9748(2) 0.0212(9) Uani 1 1 d .
F21 F 0.4178(4) 1.20090(13) 0.9960(2) 0.0170(8) Uani 1 1 d .
F22 F 0.0755(4) 1.01234(13) 0.9324(2) 0.0191(9) Uani 1 1 d .
F23 F 0.1009(4) 1.07174(14) 1.0226(3) 0.0275(10) Uani 1 1 d .
F24 F 0.2444(4) 1.01749(13) 1.0118(2) 0.0220(9) Uani 1 1 d .
C21 C 0.2724(7) 0.8787(3) 0.3019(5) 0.034(2) Uani 1 1 d .
C22 C 0.2587(7) 0.9278(3) 0.2796(6) 0.0316(19) Uani 1 1 d .
H22 H 0.2759 0.9530 0.3200 0.038 Uiso 1 1 calc R
C23 C 0.2191(7) 0.9386(3) 0.1962(6) 0.0322(19) Uani 1 1 d .
H23 H 0.2067 0.9717 0.1797 0.039 Uiso 1 1 calc R
C24 C 0.1973(7) 0.9014(3) 0.1360(6) 0.041(2) Uani 1 1 d .
H24 H 0.1718 0.9095 0.0791 0.050 Uiso 1 1 calc R
C25 C 0.2126(7) 0.8537(3) 0.1593(6) 0.035(2) Uani 1 1 d .
H25 H 0.1974 0.8286 0.1184 0.042 Uiso 1 1 calc R
C26 C 0.2505(6) 0.8414(3) 0.2430(5) 0.032(2) Uani 1 1 d .
H26 H 0.2612 0.8082 0.2592 0.039 Uiso 1 1 calc R
Cl1 Cl 0.32106(19) 0.86349(8) 0.40568(14) 0.0410(5) Uani 1 1 d .

loop_
_atom_site_aniso_label
_atom_site_aniso_U_11
_atom_site_aniso_U_22
_atom_site_aniso_U_33
_atom_site_aniso_U_23
_atom_site_aniso_U_13
_atom_site_aniso_U_12
Pb1 0.01794(13) 0.01089(12) 0.00936(12) 0.00111(9) -0.00075(9) 0.00007(9)
Pb2 0.01516(13) 0.01058(12) 0.00940(12) -0.00070(8) -0.00009(9) -0.00007(9)
Pb3 0.01941(14) 0.01117(12) 0.00972(12) 0.00124(9) -0.00090(10) -0.00045(10)
Pb4 0.01715(13) 0.01131(12) 0.00884(12) -0.00049(9) -0.00015(9) -0.00024(9)
Pb5 0.01041(12) 0.01076(12) 0.01183(13) 0.00067(8) 0.00216(9) -0.00054(9)
Pb6 0.01035(12) 0.01107(12) 0.01282(13) 0.00116(9) 0.00263(9) 0.00117(9)
Pb7 0.01061(12) 0.01083(12) 0.01230(13) -0.00110(9) 0.00246(9) -0.00127(9)
Pb8 0.01065(12) 0.01080(12) 0.01469(13) -0.00186(9) 0.00261(9) 0.00039(9)
O1 0.008(2) 0.013(2) 0.013(2) 0.0001(17) 0.0054(18) -0.0012(17)
O2 0.017(2) 0.012(2) 0.017(2) 0.0007(18) -0.0046(19) 0.0044(19)
O3 0.011(2) 0.018(2) 0.012(2) -0.0012(18) 0.0008(18) 0.0020(18)
O4 0.020(3) 0.015(2) 0.018(2) 0.0020(19) 0.006(2) -0.006(2)
O5 0.013(2) 0.012(2) 0.010(2) -0.0005(17) 0.0050(18) 0.0012(18)
O6 0.024(3) 0.019(2) 0.012(2) 0.0025(19) 0.010(2) 0.001(2)
O7 0.023(3) 0.012(2) 0.021(3) 0.0043(19) -0.005(2) -0.003(2)
O8 0.007(2) 0.016(2) 0.018(2) 0.0019(18) -0.0020(18) 0.0021(18)
O9 0.017(2) 0.010(2) 0.014(2) -0.0011(17) -0.0008(19) 0.0005(18)
O10 0.017(2) 0.015(2) 0.012(2) 0.0029(18) 0.0041(19) -0.0002(19)
O11 0.016(2) 0.011(2) 0.016(2) -0.0008(18) -0.0024(19) 0.0017(18)
O12 0.026(3) 0.013(2) 0.015(2) -0.0026(18) 0.011(2) 0.004(2)
O13 0.020(3) 0.014(2) 0.013(2) -0.0018(18) 0.0059(19) -0.0025(19)
O14 0.015(2) 0.014(2) 0.014(2) -0.0016(18) 0.0053(19) -0.0037(18)
O15 0.012(2) 0.017(2) 0.016(2) 0.0030(19) 0.0000(19) -0.0051(19)
O16 0.015(2) 0.007(2) 0.022(3) 0.0012(18) -0.0008(19) -0.0030(18)
C1 0.017(4) 0.013(3) 0.025(4) 0.001(3) 0.010(3) 0.000(3)
C2 0.016(3) 0.015(3) 0.012(3) 0.003(3) 0.005(3) 0.006(3)
C3 0.014(3) 0.015(3) 0.011(3) 0.000(2) -0.002(3) 0.003(3)
C4 0.016(3) 0.017(3) 0.011(3) -0.003(3) 0.005(3) -0.002(3)
C5 0.012(3) 0.019(4) 0.025(4) -0.005(3) 0.001(3) 0.005(3)
C6 0.018(4) 0.014(3) 0.024(4) 0.003(3) 0.007(3) 0.003(3)
C7 0.018(3) 0.016(3) 0.010(3) -0.004(3) 0.001(3) 0.002(3)
C8 0.015(3) 0.019(3) 0.010(3) -0.001(3) 0.004(3) -0.005(3)
C9 0.013(3) 0.012(3) 0.015(3) -0.004(2) -0.002(3) -0.001(3)
C10 0.013(3) 0.015(3) 0.020(4) -0.002(3) -0.003(3) -0.001(3)
C11 0.018(3) 0.011(3) 0.011(3) -0.001(2) 0.005(3) 0.004(3)
C12 0.014(3) 0.015(3) 0.012(3) -0.001(3) 0.004(3) -0.001(3)
C13 0.017(3) 0.018(3) 0.010(3) 0.002(3) 0.003(3) 0.006(3)
C14 0.015(3) 0.012(3) 0.015(3) -0.001(3) 0.001(3) -0.005(3)
C15 0.021(4) 0.016(3) 0.010(3) -0.001(3) -0.001(3) 0.001(3)
C16 0.017(3) 0.012(3) 0.010(3) 0.000(2) 0.000(3) -0.001(3)
C17 0.011(3) 0.015(3) 0.010(3) 0.001(2) 0.002(2) 0.007(3)
C18 0.020(3) 0.012(3) 0.006(3) 0.000(2) 0.005(3) -0.004(3)
C19 0.015(3) 0.014(3) 0.017(3) 0.003(3) 0.006(3) -0.001(3)
C20 0.022(4) 0.014(3) 0.013(3) -0.002(2) 0.007(3) -0.001(3)
F1 0.028(2) 0.017(2) 0.017(2) -0.0043(16) 0.0079(17) -0.0004(17)
F2 0.025(2) 0.018(2) 0.027(2) 0.0019(17) 0.0085(18) 0.0063(17)
F3 0.036(3) 0.016(2) 0.024(2) 0.0005(17) 0.019(2) -0.0036(18)
F4 0.022(2) 0.025(2) 0.045(3) -0.002(2) -0.016(2) 0.0044(19)
F5 0.012(2) 0.019(2) 0.041(3) -0.0004(18) 0.0076(18) -0.0034(16)
F6 0.021(2) 0.023(2) 0.018(2) -0.0026(16) -0.0084(17) -0.0013(17)
F7 0.025(2) 0.023(2) 0.018(2) 0.0062(17) 0.0098(17) 0.0043(18)
F8 0.019(2) 0.023(2) 0.033(3) 0.0039(18) 0.0117(19) -0.0031(18)
F9 0.049(3) 0.019(2) 0.018(2) -0.0002(17) 0.017(2) 0.007(2)
F10 0.027(2) 0.024(2) 0.029(2) 0.0002(18) -0.0119(19) -0.0088(19)
F11 0.025(2) 0.019(2) 0.018(2) 0.0035(16) 0.0001(17) 0.0016(17)
F12 0.015(2) 0.027(2) 0.030(2) 0.0006(18) 0.0039(18) 0.0033(17)
F13 0.022(2) 0.015(2) 0.018(2) -0.0007(15) 0.0058(17) 0.0025(16)
F14 0.031(2) 0.019(2) 0.016(2) 0.0055(16) 0.0126(18) 0.0002(17)
F15 0.032(2) 0.023(2) 0.012(2) -0.0030(16) 0.0003(18) -0.0013(18)
F16 0.032(2) 0.020(2) 0.014(2) 0.0076(16) -0.0002(18) 0.0008(18)
F17 0.022(2) 0.023(2) 0.028(2) -0.0064(18) -0.0107(18) 0.0002(18)
F18 0.013(2) 0.020(2) 0.025(2) -0.0042(17) -0.0025(17) 0.0016(16)
F19 0.018(2) 0.018(2) 0.017(2) 0.0026(15) -0.0014(16) -0.0061(16)
F20 0.018(2) 0.024(2) 0.021(2) 0.0031(17) -0.0054(17) 0.0032(17)
F21 0.018(2) 0.020(2) 0.013(2) -0.0048(15) -0.0013(16) -0.0024(16)
F22 0.022(2) 0.017(2) 0.019(2) 0.0016(16) 0.0062(17) -0.0066(17)
F23 0.037(3) 0.023(2) 0.025(2) -0.0114(18) 0.019(2) -0.0078(19)
F24 0.039(3) 0.015(2) 0.011(2) 0.0064(15) -0.0012(18) -0.0033(18)
C21 0.012(4) 0.054(6) 0.034(5) 0.001(4) 0.003(3) -0.005(4)
C22 0.019(4) 0.031(5) 0.046(5) -0.005(4) 0.011(4) -0.004(3)
C23 0.024(4) 0.031(5) 0.042(5) -0.006(4) 0.012(4) 0.000(4)
C24 0.013(4) 0.066(6) 0.046(6) 0.018(5) 0.014(4) 0.007(4)
C25 0.012(4) 0.044(5) 0.050(6) -0.011(4) 0.011(4) -0.002(3)
C26 0.015(4) 0.034(5) 0.048(6) 0.006(4) 0.005(4) 0.001(3)
Cl1 0.0240(11) 0.0611(14) 0.0383(12) 0.0019(11) 0.0062(9) 0.0007(10)

loop_
_atom_type_symbol
_atom_type_description
_atom_type_scat_dispersion_real
_atom_type_scat_dispersion_imag
_atom_type_scat_source
C C 0.0033 0.0016 'International Tables Vol C Tables 4.2.6.8 and 6.1.1.4'
H H 0.0000 0.0000 'International Tables Vol C Tables 4.2.6.8 and 6.1.1.4'
O O 0.0106 0.0060 'International Tables Vol C Tables 4.2.6.8 and 6.1.1.4'
Pb Pb -3.3944 10.1111 'International Tables Vol C Tables 4.2.6.8 and 6.1.1.4'
F F 0.0171 0.0103 'International Tables Vol C Tables 4.2.6.8 and 6.1.1.4'
Cl Cl 0.1484 0.1585 'International Tables Vol C Tables 4.2.6.8 and 6.1.1.4'

loop_
_geom_angle_atom_site_label_1
_geom_angle_atom_site_label_2
_geom_angle_atom_site_label_3
_geom_angle
_geom_angle_site_symmetry_1
_geom_angle_site_symmetry_3
O4 Pb1 O1 82.58(15) . .
O4 Pb1 O7 73.07(16) . .
O1 Pb1 O7 105.15(15) . .
O4 Pb1 O5 110.95(15) . .
O1 Pb1 O5 71.87(15) . .
O7 Pb1 O5 55.28(14) . .
O6 Pb2 O5 80.98(15) . .
O6 Pb2 O1 102.16(16) . .
O5 Pb2 O1 74.33(15) . .
O6 Pb2 O2 70.33(15) . .
O5 Pb2 O2 113.50(15) . .
O1 Pb2 O2 56.44(14) . .
O3 Pb3 O2 84.28(15) . .
O3 Pb3 O6 100.30(16) . .
O2 Pb3 O6 72.31(16) . .
O3 Pb3 O8 70.08(15) . .
O2 Pb3 O8 111.97(15) . .
O6 Pb3 O8 53.65(14) . .
O7 Pb4 O8 83.90(15) . .
O7 Pb4 O3 104.83(16) . .
O8 Pb4 O3 75.04(15) . .
O7 Pb4 O4 71.06(16) . .
O8 Pb4 O4 113.82(15) . .
O3 Pb4 O4 55.74(14) . .
O11 Pb5 O9 83.03(15) . .
O11 Pb5 O13 110.16(16) . .
O9 Pb5 O13 69.60(15) . .
O11 Pb5 O15 73.80(16) . .
O9 Pb5 O15 104.93(15) . .
O13 Pb5 O15 55.42(15) . .
O13 Pb6 O14 83.56(15) . .
O13 Pb6 O9 71.94(15) . .
O14 Pb6 O9 106.40(16) . .
O13 Pb6 O10 110.25(15) . .
O14 Pb6 O10 72.39(16) . .
O9 Pb6 O10 55.61(14) . .
O13 Pb6 C22 81.52(18) . 3_676
O14 Pb6 C22 159.08(19) . 3_676
O9 Pb6 C22 82.75(18) . 3_676
O10 Pb6 C22 126.80(18) . 3_676
O13 Pb6 C23 78.61(17) . 3_676
O14 Pb6 C23 139.65(17) . 3_676
O9 Pb6 C23 101.98(18) . 3_676
O10 Pb6 C23 147.90(17) . 3_676
C22 Pb6 C23 21.53(19) 3_676 3_676
O13 Pb6 C21 65.94(17) . 3_676
O14 Pb6 C21 149.47(16) . 3_676
O9 Pb6 C21 66.49(16) . 3_676
O10 Pb6 C21 118.24(15) . 3_676
C22 Pb6 C21 20.17(17) 3_676 3_676
C23 Pb6 C21 35.59(18) 3_676 3_676
O10 Pb7 O12 82.72(15) . .
O10 Pb7 O16 110.68(16) . .
O12 Pb7 O16 70.54(15) . .
O10 Pb7 O14 73.76(16) . .
O12 Pb7 O14 105.39(15) . .
O16 Pb7 O14 55.66(14) . .
O10 Pb7 C23 162.72(18) . 3_576
O12 Pb7 C23 85.31(18) . 3_576
O16 Pb7 C23 76.66(17) . 3_576
O14 Pb7 C23 121.70(18) . 3_576
O10 Pb7 C22 141.43(18) . 3_576
O12 Pb7 C22 74.05(17) . 3_576
O16 Pb7 C22 90.28(17) . 3_576
O14 Pb7 C22 141.76(17) . 3_576
C23 Pb7 C22 21.47(19) 3_576 3_576
O16 Pb8 O15 83.96(16) . .
O16 Pb8 O12 72.97(16) . .
O15 Pb8 O12 107.28(16) . .
O16 Pb8 O11 110.51(15) . .
O15 Pb8 O11 72.46(16) . .
O12 Pb8 O11 55.35(15) . .
O16 Pb8 C25 78.63(18) . 3_576
O15 Pb8 C25 153.59(19) . 3_576
O12 Pb8 C25 86.48(18) . 3_576
O11 Pb8 C25 132.41(18) . 3_576
O16 Pb8 C26 92.17(18) . 3_576
O15 Pb8 C26 175.17(17) . 3_576
O12 Pb8 C26 74.18(18) . 3_576
O11 Pb8 C26 111.73(16) . 3_576
C25 Pb8 C26 21.70(18) 3_576 3_576
O16 Pb8 C24 58.92(17) . 3_576
O15 Pb8 C24 139.35(17) . 3_576
O12 Pb8 C24 78.94(19) . 3_576
O11 Pb8 C24 132.96(17) . 3_576
C25 Pb8 C24 19.85(17) 3_576 3_576
C26 Pb8 C24 35.97(18) 3_576 3_576
C2 O1 Pb1 130.6(4) . .
C2 O1 Pb2 96.9(3) . .
Pb1 O1 Pb2 109.41(17) . .
C2 O2 Pb3 129.5(4) . .
C2 O2 Pb2 95.3(4) . .
Pb3 O2 Pb2 106.23(17) . .
C4 O3 Pb3 129.2(4) . .
C4 O3 Pb4 96.1(3) . .
Pb3 O3 Pb4 111.71(18) . .
C4 O4 Pb1 130.9(4) . .
C4 O4 Pb4 96.3(4) . .
Pb1 O4 Pb4 105.85(17) . .
C7 O5 Pb2 127.7(4) . .
C7 O5 Pb1 92.1(3) . .
Pb2 O5 Pb1 104.07(16) . .
C9 O6 Pb2 135.6(4) . .
C9 O6 Pb3 104.6(4) . .
Pb2 O6 Pb3 110.83(19) . .
C7 O7 Pb4 132.6(4) . .
C7 O7 Pb1 101.2(4) . .
Pb4 O7 Pb1 109.97(19) . .
C9 O8 Pb4 125.4(4) . .
C9 O8 Pb3 88.7(3) . .
Pb4 O8 Pb3 102.63(16) . .
C12 O9 Pb5 132.6(4) . .
C12 O9 Pb6 101.5(3) . .
Pb5 O9 Pb6 110.73(17) . .
C12 O10 Pb7 127.6(4) . .
C12 O10 Pb6 92.0(3) . .
Pb7 O10 Pb6 105.17(16) . .
C14 O11 Pb5 126.6(4) . .
C14 O11 Pb8 92.3(3) . .
Pb5 O11 Pb8 105.82(17) . .
C14 O12 Pb7 131.4(4) . .
C14 O12 Pb8 102.0(3) . .
Pb7 O12 Pb8 108.91(18) . .
C17 O13 Pb6 130.7(4) . .
C17 O13 Pb5 98.5(3) . .
Pb6 O13 Pb5 107.64(17) . .
C19 O14 Pb6 129.2(4) . .
C19 O14 Pb7 95.5(4) . .
Pb6 O14 Pb7 108.21(17) . .
C17 O15 Pb8 127.7(4) . .
C17 O15 Pb5 95.6(3) . .
Pb8 O15 Pb5 107.38(17) . .
C19 O16 Pb8 131.5(4) . .
C19 O16 Pb7 97.3(4) . .
Pb8 O16 Pb7 107.51(18) . .
F3 C1 F1 107.8(6) . .
F3 C1 F2 106.7(5) . .
F1 C1 F2 106.8(5) . .
F3 C1 C2 112.9(5) . .
F1 C1 C2 110.0(5) . .
F2 C1 C2 112.3(6) . .
O2 C2 O1 109.1(5) . .
O2 C2 C1 105.6(5) . .
O1 C2 C1 106.0(5) . .
O2 C2 C3 113.6(5) . .
O1 C2 C3 114.5(5) . .
C1 C2 C3 107.4(5) . .
C4 C3 C2 117.2(5) . .
C4 C3 H3A 108.0 . .
C2 C3 H3A 108.0 . .
C4 C3 H3B 108.0 . .
C2 C3 H3B 108.0 . .
H3A C3 H3B 107.2 . .
O4 C4 O3 109.3(5) . .
O4 C4 C3 114.8(5) . .
O3 C4 C3 114.4(5) . .
O4 C4 C5 107.3(5) . .
O3 C4 C5 104.6(5) . .
C3 C4 C5 105.7(5) . .
F5 C5 F4 108.1(6) . .
F5 C5 F6 106.2(5) . .
F4 C5 F6 105.4(5) . .
F5 C5 C4 114.0(6) . .
F4 C5 C4 113.1(6) . .
F6 C5 C4 109.5(5) . .
F9 C6 F7 107.3(6) . .
F9 C6 F8 107.2(6) . .
F7 C6 F8 106.5(5) . .
F9 C6 C7 112.9(5) . .
F7 C6 C7 110.8(6) . .
F8 C6 C7 111.8(6) . .
O7 C7 O5 108.6(5) . .
O7 C7 C8 113.2(5) . .
O5 C7 C8 115.0(5) . .
O7 C7 C6 104.9(5) . .
O5 C7 C6 105.9(5) . .
C8 C7 C6 108.6(5) . .
C7 C8 C9 117.7(5) . .
C7 C8 H8A 107.9 . .
C9 C8 H8A 107.9 . .
C7 C8 H8B 107.9 . .
C9 C8 H8B 107.9 . .
H8A C8 H8B 107.2 . .
O8 C9 O6 109.3(5) . .
O8 C9 C10 106.3(5) . .
O6 C9 C10 106.0(5) . .
O8 C9 C8 115.0(5) . .
O6 C9 C8 112.0(5) . .
C10 C9 C8 107.7(5) . .
F10 C10 F12 106.7(6) . .
F10 C10 F11 106.7(5) . .
F12 C10 F11 106.5(5) . .
F10 C10 C9 113.1(5) . .
F12 C10 C9 111.8(5) . .
F11 C10 C9 111.6(6) . .
F15 C11 F14 106.4(5) . .
F15 C11 F13 107.2(5) . .
F14 C11 F13 106.7(5) . .
F15 C11 C12 112.7(5) . .
F14 C11 C12 113.1(5) . .
F13 C11 C12 110.3(5) . .
O10 C12 O9 108.1(5) . .
O10 C12 C13 115.2(5) . .
O9 C12 C13 113.9(5) . .
O10 C12 C11 105.2(5) . .
O9 C12 C11 105.2(5) . .
C13 C12 C11 108.4(5) . .
C12 C13 C14 116.8(5) . .
C12 C13 H13A 108.1 . .
C14 C13 H13A 108.1 . .
C12 C13 H13B 108.1 . .
C14 C13 H13B 108.1 . .
H13A C13 H13B 107.3 . .
O12 C14 O11 108.4(5) . .
O12 C14 C13 114.2(5) . .
O11 C14 C13 116.6(5) . .
O12 C14 C15 105.0(5) . .
O11 C14 C15 105.4(5) . .
C13 C14 C15 106.2(5) . .
F17 C15 F18 107.1(5) . .
F17 C15 F16 107.4(5) . .
F18 C15 F16 105.8(5) . .
F17 C15 C14 112.7(5) . .
F18 C15 C14 111.1(5) . .
F16 C15 C14 112.3(5) . .
F20 C16 F21 106.6(5) . .
F20 C16 F19 106.7(5) . .
F21 C16 F19 106.0(5) . .
F20 C16 C17 112.6(5) . .
F21 C16 C17 112.9(5) . .
F19 C16 C17 111.6(5) . .
O13 C17 O15 108.3(5) . .
O13 C17 C16 104.9(5) . .
O15 C17 C16 105.3(5) . .
O13 C17 C18 114.4(5) . .
O15 C17 C18 115.6(5) . .
C16 C17 C18 107.4(5) . .
C19 C18 C17 117.3(5) . .
C19 C18 H18A 108.0 . .
C17 C18 H18A 108.0 . .
C19 C18 H18B 108.0 . .
C17 C18 H18B 108.0 . .
H18A C18 H18B 107.2 . .
O16 C19 O14 108.9(5) . .
O16 C19 C18 114.0(5) . .
O14 C19 C18 114.3(5) . .
O16 C19 C20 104.5(5) . .
O14 C19 C20 106.0(5) . .
C18 C19 C20 108.4(5) . .
F22 C20 F23 107.5(5) . .
F22 C20 F24 106.8(5) . .
F23 C20 F24 106.6(5) . .
F22 C20 C19 110.3(5) . .
F23 C20 C19 113.2(5) . .
F24 C20 C19 112.1(6) . .
C26 C21 C22 121.8(8) . .
C26 C21 Cl1 118.9(7) . .
C22 C21 Cl1 119.3(7) . .
C23 C22 C21 117.8(8) . .
C23 C22 H22 121.1 . .
C21 C22 H22 121.1 . .
C22 C23 C24 121.0(8) . .
C22 C23 H23 119.5 . .
C24 C23 H23 119.5 . .
C25 C24 C23 120.0(9) . .
C25 C24 H24 120.0 . .
C23 C24 H24 120.0 . .
C24 C25 C26 120.5(8) . .
C24 C25 H25 119.8 . .
C26 C25 H25 119.8 . .
C21 C26 C25 118.9(8) . .
C21 C26 H26 120.5 . .
C25 C26 H26 120.5 . .

loop_
_geom_bond_atom_site_label_1
_geom_bond_atom_site_label_2
_geom_bond_distance
_geom_bond_site_symmetry_2
Pb1 O4 2.287(4) .
Pb1 O1 2.292(4) .
Pb1 O7 2.338(5) .
Pb1 O5 2.536(4) .
Pb2 O6 2.266(4) .
Pb2 O5 2.310(4) .
Pb2 O1 2.391(4) .
Pb2 O2 2.440(5) .
Pb3 O3 2.271(4) .
Pb3 O2 2.279(4) .
Pb3 O6 2.321(4) .
Pb3 O8 2.683(5) .
Pb4 O7 2.280(4) .
Pb4 O8 2.281(4) .
Pb4 O3 2.419(4) .
Pb4 O4 2.452(5) .
Pb5 O11 2.286(5) .
Pb5 O9 2.286(4) .
Pb5 O13 2.428(4) .
Pb5 O15 2.474(5) .
Pb6 O13 2.265(4) .
Pb6 O14 2.288(4) .
Pb6 O9 2.319(4) .
Pb6 O10 2.540(5) .
Pb6 C22 3.514(8) 3_676
Pb6 C23 3.793(8) 3_676
Pb6 C21 3.985(8) 3_676
Pb7 O10 2.299(5) .
Pb7 O12 2.313(4) .
Pb7 O16 2.419(4) .
Pb7 O14 2.458(5) .
Pb7 C23 3.544(8) 3_576
Pb7 C22 3.804(8) 3_576
Pb8 O16 2.265(4) .
Pb8 O15 2.298(4) .
Pb8 O12 2.332(4) .
Pb8 O11 2.533(5) .
Pb8 C25 3.513(7) 3_576
Pb8 C26 3.786(7) 3_576
Pb8 C24 3.964(8) 3_576
O1 C2 1.412(7) .
O2 C2 1.392(7) .
O3 C4 1.424(8) .
O4 C4 1.368(7) .
O5 C7 1.402(7) .
O6 C9 1.400(7) .
O7 C7 1.390(8) .
O8 C9 1.396(7) .
O9 C12 1.409(8) .
O10 C12 1.401(7) .
O11 C14 1.411(7) .
O12 C14 1.384(7) .
O13 C17 1.390(7) .
O14 C19 1.401(7) .
O15 C17 1.422(7) .
O16 C19 1.399(8) .
C1 F3 1.338(7) .
C1 F1 1.346(8) .
C1 F2 1.351(8) .
C1 C2 1.553(9) .
C2 C3 1.560(9) .
C3 C4 1.540(8) .
C3 H3A 0.9900 .
C3 H3B 0.9900 .
C4 C5 1.545(9) .
C5 F5 1.327(8) .
C5 F4 1.337(8) .
C5 F6 1.377(7) .
C6 F9 1.338(7) .
C6 F7 1.344(7) .
C6 F8 1.356(8) .
C6 C7 1.547(9) .
C7 C8 1.531(9) .
C8 C9 1.547(9) .
C8 H8A 0.9900 .
C8 H8B 0.9900 .
C9 C10 1.542(9) .
C10 F10 1.341(7) .
C10 F12 1.347(8) .
C10 F11 1.348(8) .
C11 F15 1.342(7) .
C11 F14 1.350(7) .
C11 F13 1.353(7) .
C11 C12 1.545(8) .
C12 C13 1.521(9) .
C13 C14 1.555(9) .
C13 H13A 0.9900 .
C13 H13B 0.9900 .
C14 C15 1.564(9) .
C15 F17 1.336(7) .
C15 F18 1.355(7) .
C15 F16 1.357(7) .
C16 F20 1.345(7) .
C16 F21 1.352(7) .
C16 F19 1.360(7) .
C16 C17 1.549(9) .
C17 C18 1.549(8) .
C18 C19 1.545(9) .
C18 H18A 0.9900 .
C18 H18B 0.9900 .
C19 C20 1.547(9) .
C20 F22 1.340(7) .
C20 F23 1.345(7) .
C20 F24 1.358(8) .
C21 C26 1.391(11) .
C21 C22 1.393(11) .
C21 Cl1 1.740(8) .
C22 C23 1.392(12) .
C22 H22 0.9500 .
C23 C24 1.401(12) .
C23 H23 0.9500 .
C24 C25 1.363(11) .
C24 H24 0.9500 .
C25 C26 1.400(11) .
C25 H25 0.9500 .
C26 H26 0.9500 .
